data_7717069
loop_
_publ_author_name
'Chauhan, Aishwarya'
'Chauhan, Priyanka'
'Shankar, Ravi'

_publ_section_title
;
 Synthesis of anionic alkaline earth metal methanesulfonates bearing
 photo-responsive methylviologen.
;
_journal_issue 41
_journal_name_full 'Dalton transactions (Cambridge, England : 2003)'
_journal_page_first 17014
_journal_page_last 17020
_journal_paper_doi 10.1039/d4dt02229g
_journal_volume 53
_journal_year 2024
_chemical_formula_moiety 'C6 H26 Mg2 O22 S6, C12 H14 N2'
_chemical_formula_sum 'C18 H40 Mg2 N2 O22 S6'
_chemical_formula_weight 877.525
_space_group_crystal_system triclinic
_space_group_IT_number 2
_space_group_name_Hall '-P 1'
_space_group_name_H-M_alt 'P -1'
_symmetry_Int_Tables_number 2
_audit_block_doi 10.5517/ccdc.csd.cc2k4wby
_audit_creation_date 2024-03-01
_audit_creation_method
;
Olex2 1.5
(compiled 2023.03.06 svn.rbb2c1857 for OlexSys, GUI svn.r6748)
;
_audit_update_record
;
2024-05-25 deposited with the CCDC.	2024-09-12 downloaded from the CCDC.
;
_cell_angle_alpha 88.264(4)
_cell_angle_beta 85.531(4)
_cell_angle_gamma 79.245(4)
_cell_formula_units_Z 1
_cell_length_a 5.7456(8)
_cell_length_b 9.3568(12)
_cell_length_c 16.623(2)
_cell_measurement_reflns_used 9948
_cell_measurement_temperature 297.00
_cell_measurement_theta_max 28.12
_cell_measurement_theta_min 2.22
_cell_volume 875.2(2)
_computing_cell_refinement 'SAINT v8.37A (Bruker, 2015)'
_computing_data_reduction 'SAINT v8.37A (Bruker, 2015)'
_computing_molecular_graphics 'Olex2 1.5 (Dolomanov et al., 2009)'
_computing_publication_material 'Olex2 1.5 (Dolomanov et al., 2009)'
_computing_structure_refinement 'olex2.refine 1.5 (Bourhis et al., 2015)'
_diffrn_ambient_temperature 297.00
_diffrn_detector 'Bruker APEX2 area detector'
_diffrn_detector_area_resol_mean 7.9
_diffrn_detector_type 'CCD area detector'
_diffrn_measured_fraction_theta_full 0.9997
_diffrn_measured_fraction_theta_max 0.9972
_diffrn_measurement_device 'three-circle diffractometer'
_diffrn_measurement_device_type 'Bruker SMART APEX2 area detector'
_diffrn_measurement_method '\w and \f scans'
_diffrn_radiation_monochromator 'mirror optics'
_diffrn_radiation_probe x-ray
_diffrn_radiation_type 'Mo K\a'
_diffrn_radiation_wavelength 0.71073
_diffrn_reflns_av_R_equivalents 0.0482
_diffrn_reflns_av_unetI/netI 0.0289
_diffrn_reflns_Laue_measured_fraction_full 0.9997
_diffrn_reflns_Laue_measured_fraction_max 0.9972
_diffrn_reflns_limit_h_max 7
_diffrn_reflns_limit_h_min -7
_diffrn_reflns_limit_k_max 12
_diffrn_reflns_limit_k_min -12
_diffrn_reflns_limit_l_max 22
_diffrn_reflns_limit_l_min -22
_diffrn_reflns_number 33995
_diffrn_reflns_point_group_measured_fraction_full 0.9997
_diffrn_reflns_point_group_measured_fraction_max 0.9972
_diffrn_reflns_theta_full 25.2417
_diffrn_reflns_theta_max 28.31
_diffrn_reflns_theta_min 2.22
_diffrn_source 'microfocus sealed X-ray tube'
_diffrn_source_current 1.0
_diffrn_source_power 0.05
_diffrn_source_type 'Incoatec I\ms'
_diffrn_source_voltage 50.0
_diffrn_standards_number 0
_exptl_absorpt_coefficient_mu 0.515
_exptl_absorpt_correction_T_max 0.7457
_exptl_absorpt_correction_T_min 0.6973
_exptl_absorpt_correction_type none
_exptl_absorpt_process_details
;
SADABS-2016/2 (Bruker,2016/2) was used for absorption correction.
wR2(int) was 0.1314 before and 0.0568 after correction.
The Ratio of minimum to maximum transmission is 0.9351.
The \l/2 correction factor is Not present.
;
_exptl_crystal_colour 'clear colourless'
_exptl_crystal_colour_lustre clear
_exptl_crystal_colour_primary colourless
_exptl_crystal_density_diffrn 1.665
_exptl_crystal_description block
_exptl_crystal_F_000 459.180
_exptl_crystal_size_max 0.063
_exptl_crystal_size_mid 0.061
_exptl_crystal_size_min 0.058
_refine_diff_density_max 0.4017
_refine_diff_density_min -0.4482
_refine_diff_density_rms 0.0793
_refine_ls_d_res_high 0.7492
_refine_ls_d_res_low 9.1913
_refine_ls_goodness_of_fit_ref 1.0500
_refine_ls_hydrogen_treatment mixed
_refine_ls_matrix_type full
_refine_ls_number_constraints 24
_refine_ls_number_parameters 246
_refine_ls_number_reflns 4350
_refine_ls_number_restraints 0
_refine_ls_restrained_S_all 1.0500
_refine_ls_R_factor_all 0.0452
_refine_ls_R_factor_gt 0.0334
_refine_ls_shift/su_max 0.0002
_refine_ls_shift/su_mean 0.0000
_refine_ls_structure_factor_coef Fsqd
_refine_ls_weighting_details 'w=1/[\s^2^(Fo^2^)+(0.0342P)^2^+0.5282P] where P=(Fo^2^+2Fc^2^)/3'
_refine_ls_weighting_scheme calc
_refine_ls_wR_factor_gt 0.0778
_refine_ls_wR_factor_ref 0.0848
_reflns_Friedel_coverage 0.0
_reflns_limit_h_max 7
_reflns_limit_h_min -7
_reflns_limit_k_max 12
_reflns_limit_k_min -12
_reflns_limit_l_max 22
_reflns_limit_l_min 0
_reflns_number_gt 3610
_reflns_number_total 4350
_reflns_threshold_expression I>=2u(I)
_cod_data_source_file d4dt02229g2.cif
_cod_data_source_block 1
_cod_depositor_comments 'Adding full bibliography for 7717069--7717072.cif.'
_cod_database_code 7717069
_olex2_refinement_description
;
1. Fixed Uiso
 At 1.2 times of:
  All C(H) groups
 At 1.5 times of:
  All C(H,H,H) groups
2.a Aromatic/amide H refined with riding coordinates:
 C5(H5), C7(H7), C4(H4), C8(H8)
2.b Idealised Me refined as rotating group:
 C9(H9a,H9b,H9c), C1(H1a,H1b,H1c), C2(H2a,H2b,H2c), C3(H3a,H3b,H3c)
;
_olex2_submission_special_instructions 'No special instructions were received'

loop_
_space_group_symop_id
_space_group_symop_operation_xyz
1 x,y,z
2 -x,-y,-z

loop_
_atom_site_label
_atom_site_type_symbol
_atom_site_fract_x
_atom_site_fract_y
_atom_site_fract_z
_atom_site_U_iso_or_equiv
_atom_site_adp_type
_atom_site_occupancy
_atom_site_refinement_flags_posn
S2 S 0.21162(8) 0.69012(5) 0.47106(3) 0.02268(11) Uani 1.000000 .
S3 S 0.09856(8) 0.87754(5) 0.73723(3) 0.02296(11) Uani 1.000000 .
S1 S 0.68779(8) 0.37193(5) 0.81276(3) 0.02426(11) Uani 1.000000 .
Mg1 Mg 0.44632(10) 0.56796(6) 0.65369(3) 0.02073(13) Uani 1.000000 .
O1 O 0.5771(3) 0.49481(14) 0.76382(8) 0.0333(3) Uani 1.000000 .
O11 O 0.2025(3) 0.43225(18) 0.66599(10) 0.0366(4) Uani 1.000000 .
O10 O 0.6889(3) 0.69917(19) 0.62490(11) 0.0382(4) Uani 1.000000 .
O8 O 0.1015(3) 0.91278(18) 0.82102(8) 0.0405(4) Uani 1.000000 .
O2 O 0.6241(3) 0.39548(17) 0.89778(8) 0.0409(4) Uani 1.000000 .
O3 O 0.9433(2) 0.33558(18) 0.79487(9) 0.0414(4) Uani 1.000000 .
O7 O 0.2342(3) 0.73338(15) 0.71962(10) 0.0416(4) Uani 1.000000 .
O9 O -0.1399(3) 0.89613(17) 0.71120(10) 0.0439(4) Uani 1.000000 .
O5 O 0.3092(3) 0.59894(17) 0.40365(9) 0.0453(4) Uani 1.000000 .
N1 N 0.9372(3) 0.70123(16) 0.94027(9) 0.0265(3) Uani 1.000000 .
O6 O -0.0440(3) 0.7240(2) 0.47238(10) 0.0516(5) Uani 1.000000 .
O4 O 0.2934(3) 0.63215(19) 0.54693(9) 0.0488(4) Uani 1.000000 .
C6 C 0.5912(3) 0.93603(19) 0.98768(11) 0.0241(4) Uani 1.000000 .
C5 C 0.7917(3) 0.8919(2) 1.03081(12) 0.0304(4) Uani 1.000000 .
H5 H 0.8104(3) 0.9416(2) 1.07677(12) 0.0365(5) Uiso 1.000000 R
C7 C 0.5710(3) 0.8549(2) 0.92047(12) 0.0303(4) Uani 1.000000 .
H7 H 0.4387(3) 0.8798(2) 0.89058(12) 0.0364(5) Uiso 1.000000 R
C4 C 0.9610(3) 0.7756(2) 1.00572(11) 0.0302(4) Uani 1.000000 .
H4 H 1.0948(3) 0.7477(2) 1.03463(11) 0.0362(5) Uiso 1.000000 R
C8 C 0.7448(4) 0.7390(2) 0.89816(12) 0.0315(4) Uani 1.000000 .
H8 H 0.7291(4) 0.6857(2) 0.85321(12) 0.0378(5) Uiso 1.000000 R
C9 C 1.1317(4) 0.5829(2) 0.91172(13) 0.0356(5) Uani 1.000000 .
H9a H 1.2198(17) 0.6168(6) 0.8659(6) 0.0535(7) Uiso 1.000000 GR
H9b H 1.2355(16) 0.5537(12) 0.9542(3) 0.0535(7) Uiso 1.000000 GR
H9c H 1.0661(4) 0.5014(7) 0.8965(9) 0.0535(7) Uiso 1.000000 GR
C1 C 0.5719(4) 0.2208(2) 0.78646(14) 0.0417(5) Uani 1.000000 .
H1a H 0.647(2) 0.1362(4) 0.8152(8) 0.0626(8) Uiso 1.000000 GR
H1b H 0.4038(6) 0.2379(8) 0.8003(9) 0.0626(8) Uiso 1.000000 GR
H1c H 0.602(3) 0.2055(11) 0.7295(2) 0.0626(8) Uiso 1.000000 GR
C2 C 0.2422(5) 1.0020(3) 0.68174(15) 0.0465(6) Uani 1.000000 .
H2a H 0.1613(19) 1.0992(3) 0.6936(8) 0.0698(9) Uiso 1.000000 GR
H2b H 0.4035(10) 0.9900(13) 0.6960(8) 0.0698(9) Uiso 1.000000 GR
H2c H 0.241(3) 0.9850(12) 0.62514(15) 0.0698(9) Uiso 1.000000 GR
C3 C 0.3181(5) 0.8529(3) 0.45348(16) 0.0517(6) Uani 1.000000 .
H3a H 0.4886(5) 0.8327(4) 0.4495(11) 0.0775(10) Uiso 1.000000 GR
H3b H 0.263(3) 0.8973(10) 0.4040(6) 0.0775(10) Uiso 1.000000 GR
H3c H 0.261(3) 0.9179(8) 0.4973(6) 0.0775(10) Uiso 1.000000 GR
H11a H 0.122(5) 0.418(3) 0.7054(18) 0.058(9) Uiso 1.000000 .
H10a H 0.744(5) 0.747(3) 0.6561(17) 0.051(8) Uiso 1.000000 .
H11b H 0.137(5) 0.410(3) 0.6265(19) 0.064(9) Uiso 1.000000 .
H10b H 0.762(5) 0.691(3) 0.5859(19) 0.060(9) Uiso 1.000000 .

loop_
_atom_site_aniso_label
_atom_site_aniso_U_11
_atom_site_aniso_U_22
_atom_site_aniso_U_33
_atom_site_aniso_U_12
_atom_site_aniso_U_13
_atom_site_aniso_U_23
S2 0.0219(2) 0.0270(2) 0.0189(2) -0.00323(17) -0.00340(16) 0.00007(16)
S3 0.0234(2) 0.0216(2) 0.0239(2) -0.00269(17) -0.00488(17) -0.00309(16)
S1 0.0237(2) 0.0266(2) 0.0207(2) 0.00063(17) -0.00395(16) 0.00014(17)
Mg1 0.0218(3) 0.0216(3) 0.0192(3) -0.0041(2) -0.0039(2) -0.0003(2)
O1 0.0442(8) 0.0279(7) 0.0271(7) -0.0003(6) -0.0146(6) 0.0023(6)
O11 0.0368(8) 0.0499(9) 0.0296(8) -0.0237(7) -0.0068(7) 0.0047(7)
O10 0.0374(9) 0.0484(9) 0.0348(9) -0.0246(7) 0.0059(7) -0.0125(7)
O8 0.0478(9) 0.0498(9) 0.0259(7) -0.0119(7) -0.0061(6) -0.0083(6)
O2 0.0423(9) 0.0529(10) 0.0206(7) 0.0112(7) -0.0066(6) -0.0026(6)
O3 0.0243(7) 0.0517(9) 0.0453(9) -0.0020(7) 0.0009(6) 0.0063(7)
O7 0.0425(9) 0.0267(7) 0.0494(9) 0.0056(6) 0.0076(7) -0.0052(7)
O9 0.0314(8) 0.0395(8) 0.0636(11) -0.0041(6) -0.0227(7) -0.0103(8)
O5 0.0537(10) 0.0395(9) 0.0384(9) 0.0009(7) 0.0043(7) -0.0134(7)
N1 0.0268(8) 0.0234(7) 0.0270(8) 0.0004(6) -0.0005(6) 0.0011(6)
O6 0.0223(8) 0.0772(13) 0.0512(10) -0.0002(8) -0.0019(7) 0.0082(9)
O4 0.0585(11) 0.0633(11) 0.0294(8) -0.0195(9) -0.0209(7) 0.0169(7)
C6 0.0236(9) 0.0253(9) 0.0233(9) -0.0032(7) -0.0035(7) -0.0006(7)
C5 0.0310(10) 0.0322(10) 0.0266(9) 0.0018(8) -0.0089(8) -0.0055(8)
C7 0.0279(10) 0.0318(10) 0.0311(10) -0.0012(8) -0.0098(8) -0.0060(8)
C4 0.0271(10) 0.0333(10) 0.0284(10) 0.0016(8) -0.0083(8) -0.0004(8)
C8 0.0365(11) 0.0290(10) 0.0290(10) -0.0031(8) -0.0072(8) -0.0065(8)
C9 0.0337(11) 0.0297(10) 0.0380(11) 0.0065(8) 0.0026(9) -0.0024(9)
C1 0.0484(13) 0.0318(11) 0.0465(13) -0.0105(10) -0.0062(10) 0.0008(9)
C2 0.0580(15) 0.0390(12) 0.0455(13) -0.0187(11) -0.0008(11) 0.0067(10)
C3 0.0745(18) 0.0379(13) 0.0486(14) -0.0249(12) -0.0076(13) 0.0020(11)

loop_
_atom_type_symbol
_atom_type_scat_dispersion_real
_atom_type_scat_dispersion_imag
_atom_type_scat_Cromer_Mann_a1
_atom_type_scat_Cromer_Mann_a2
_atom_type_scat_Cromer_Mann_a3
_atom_type_scat_Cromer_Mann_a4
_atom_type_scat_Cromer_Mann_b1
_atom_type_scat_Cromer_Mann_b2
_atom_type_scat_Cromer_Mann_b3
_atom_type_scat_Cromer_Mann_b4
_atom_type_scat_Cromer_Mann_c
_atom_type_scat_source
_atom_type_scat_dispersion_source
C 0.00347 0.00161 2.31000 1.02000 1.58860 0.86500 20.84390 10.20750 0.56870 51.65120 0.21560 'International Tables Volume C Table 6.1.1.4 (pp. 500-502)' 'Henke, Gullikson and Davis, At. Data and Nucl. Data Tables, 1993, 54, 2'
H 0.00000 0.00000 0.49300 0.32291 0.14019 0.04081 10.51090 26.12570 3.14236 57.79970 0.00304 'International Tables Volume C Table 6.1.1.4 (pp. 500-502)' 'Henke, Gullikson and Davis, At. Data and Nucl. Data Tables, 1993, 54, 2'
Mg 0.05139 0.03789 5.42040 2.17350 1.22690 2.30730 2.82750 79.26110 0.38080 7.19370 0.85840 'International Tables Volume C Table 6.1.1.4 (pp. 500-502)' 'Henke, Gullikson and Davis, At. Data and Nucl. Data Tables, 1993, 54, 2'
N 0.00653 0.00323 12.21260 3.13220 2.01250 1.16630 0.00570 9.89330 28.99750 0.58260 -11.52900 'International Tables Volume C Table 6.1.1.4 (pp. 500-502)' 'Henke, Gullikson and Davis, At. Data and Nucl. Data Tables, 1993, 54, 2'
O 0.01158 0.00611 3.04850 2.28680 1.54630 0.86700 13.27710 5.70110 0.32390 32.90890 0.25080 'International Tables Volume C Table 6.1.1.4 (pp. 500-502)' 'Henke, Gullikson and Davis, At. Data and Nucl. Data Tables, 1993, 54, 2'
S 0.12424 0.12443 6.90530 5.20340 1.43790 1.58630 1.46790 22.21510 0.25360 56.17200 0.86690 'International Tables Volume C Table 6.1.1.4 (pp. 500-502)' 'Henke, Gullikson and Davis, At. Data and Nucl. Data Tables, 1993, 54, 2'

loop_
_geom_angle_atom_site_label_1
_geom_angle_atom_site_label_2
_geom_angle_atom_site_label_3
_geom_angle
_geom_angle_site_symmetry_1
_geom_angle_site_symmetry_3
_geom_angle_publ_flag
O6 S2 O5 110.67(10) . . ?
O4 S2 O5 113.29(10) . . ?
O4 S2 O6 112.43(10) . . ?
C3 S2 O5 105.54(11) . . ?
C3 S2 O6 107.74(13) . . ?
C3 S2 O4 106.70(11) . . ?
O7 S3 O8 111.60(10) . . ?
O9 S3 O8 112.49(10) . . ?
O9 S3 O7 111.92(9) . . ?
C2 S3 O8 106.19(11) . . ?
C2 S3 O7 107.00(11) . . ?
C2 S3 O9 107.22(11) . . ?
O2 S1 O1 111.40(8) . . ?
O3 S1 O1 112.33(9) . . ?
O3 S1 O2 112.27(9) . . ?
C1 S1 O1 106.75(10) . . ?
C1 S1 O2 107.02(11) . . ?
C1 S1 O3 106.64(11) . . ?
O11 Mg1 O1 90.95(6) . . ?
O10 Mg1 O1 95.75(7) . . ?
O10 Mg1 O11 172.19(8) . . ?
O7 Mg1 O1 85.24(6) . . ?
O7 Mg1 O11 94.34(7) . . ?
O7 Mg1 O10 90.23(7) . . ?
O5 Mg1 O1 89.23(6) 2_666 . ?
O5 Mg1 O11 89.34(7) 2_666 . ?
O5 Mg1 O10 86.74(7) 2_666 . ?
O5 Mg1 O7 173.40(7) 2_666 . ?
O4 Mg1 O1 175.32(7) . . ?
O4 Mg1 O11 84.48(7) . . ?
O4 Mg1 O10 88.88(7) . . ?
O4 Mg1 O7 94.09(7) . . ?
O4 Mg1 O5 91.72(7) . 2_666 ?
Mg1 O1 S1 147.58(9) . . ?
H11a O11 Mg1 128(2) . . ?
H11b O11 Mg1 121(2) . . ?
H11b O11 H11a 108(3) . . ?
H10a O10 Mg1 126.5(19) . . ?
H10b O10 Mg1 121(2) . . ?
H10b O10 H10a 111(3) . . ?
Mg1 O7 S3 158.40(11) . . ?
Mg1 O5 S2 154.04(11) 2_666 . ?
C8 N1 C4 120.34(16) . . ?
C9 N1 C4 119.46(16) . . ?
C9 N1 C8 120.08(16) . . ?
Mg1 O4 S2 171.82(12) . . ?
C7 C6 C5 117.08(17) . . ?
H5 C5 C6 119.90(11) . . ?
C4 C5 C6 120.21(18) . . ?
C4 C5 H5 119.90(11) . . ?
H7 C7 C6 119.80(11) . . ?
C8 C7 C6 120.41(17) . . ?
C8 C7 H7 119.80(11) . . ?
C5 C4 N1 121.09(17) . . ?
H4 C4 N1 119.46(10) . . ?
H4 C4 C5 119.46(11) . . ?
C7 C8 N1 120.85(17) . . ?
H8 C8 N1 119.57(10) . . ?
H8 C8 C7 119.57(11) . . ?
H9a C9 N1 109.5 . . ?
H9b C9 N1 109.5 . . ?
H9b C9 H9a 109.5 . . ?
H9c C9 N1 109.5 . . ?
H9c C9 H9a 109.5 . . ?
H9c C9 H9b 109.5 . . ?
H1a C1 S1 109.5 . . ?
H1b C1 S1 109.5 . . ?
H1b C1 H1a 109.5 . . ?
H1c C1 S1 109.5 . . ?
H1c C1 H1a 109.5 . . ?
H1c C1 H1b 109.5 . . ?
H2a C2 S3 109.5 . . ?
H2b C2 S3 109.5 . . ?
H2b C2 H2a 109.5 . . ?
H2c C2 S3 109.5 . . ?
H2c C2 H2a 109.5 . . ?
H2c C2 H2b 109.5 . . ?
H3a C3 S2 109.5 . . ?
H3b C3 S2 109.5 . . ?
H3b C3 H3a 109.5 . . ?
H3c C3 S2 109.5 . . ?
H3c C3 H3a 109.5 . . ?
H3c C3 H3b 109.5 . . ?

loop_
_geom_bond_atom_site_label_1
_geom_bond_atom_site_label_2
_geom_bond_distance
_geom_bond_site_symmetry_2
_geom_bond_publ_flag
S2 O5 1.4420(15) . ?
S2 O6 1.4423(15) . ?
S2 O4 1.4358(15) . ?
S2 C3 1.753(2) . ?
S3 O8 1.4431(14) . ?
S3 O7 1.4520(14) . ?
S3 O9 1.4471(15) . ?
S3 C2 1.750(2) . ?
S1 O1 1.4626(13) . ?
S1 O2 1.4450(14) . ?
S1 O3 1.4530(14) . ?
S1 C1 1.752(2) . ?
Mg1 O1 2.0812(14) . ?
Mg1 O11 2.0542(16) . ?
Mg1 O10 2.0438(16) . ?
Mg1 O7 2.0671(15) . ?
Mg1 O5 2.0936(16) 2_666 ?
Mg1 O4 2.0648(15) . ?
O11 H11a 0.79(3) . ?
O11 H11b 0.83(3) . ?
O10 H10a 0.81(3) . ?
O10 H10b 0.74(3) . ?
N1 C4 1.338(2) . ?
N1 C8 1.340(2) . ?
N1 C9 1.479(2) . ?
C6 C6 1.481(4) 2_677 ?
C6 C5 1.394(3) . ?
C6 C7 1.394(2) . ?
C5 H5 0.9300 . ?
C5 C4 1.369(3) . ?
C7 H7 0.9300 . ?
C7 C8 1.369(3) . ?
C4 H4 0.9300 . ?
C8 H8 0.9300 . ?
C9 H9a 0.9600 . ?
C9 H9b 0.9600 . ?
C9 H9c 0.9600 . ?
C1 H1a 0.9600 . ?
C1 H1b 0.9600 . ?
C1 H1c 0.9600 . ?
C2 H2a 0.9600 . ?
C2 H2b 0.9600 . ?
C2 H2c 0.9600 . ?
C3 H3a 0.9600 . ?
C3 H3b 0.9600 . ?
C3 H3c 0.9600 . ?

loop_
_geom_torsion_atom_site_label_1
_geom_torsion_atom_site_label_2
_geom_torsion_atom_site_label_3
_geom_torsion_atom_site_label_4
_geom_torsion
_geom_torsion_site_symmetry_1
_geom_torsion_site_symmetry_2
_geom_torsion_site_symmetry_3
_geom_torsion_site_symmetry_4
_geom_torsion_publ_flag
N1 C4 C5 C6 -0.7(2) . . . . ?
N1 C8 C7 C6 -0.1(2) . . . . ?
C6 C6 C5 C4 -178.3(2) 2_677 . . . ?
C6 C6 C7 C8 178.7(2) 2_677 . . . ?
